data_9016041
loop_
_publ_author_name
'Santoro, A.'
'Roth, R. S.'
'Minor, D.'

_publ_section_title
;
 Neutron powder diffraction study of the intermediate-temperature form
 of lithium tantalate
;
_journal_name_full 'Acta Crystallographica, Section B'
_journal_page_first 3945
_journal_page_last 3947
_journal_paper_doi 10.1107/S0567740877012540
_journal_volume 33
_journal_year 1977
_chemical_compound_source Synthetic
_chemical_formula_sum 'Li O8 Ta3'
_chemical_name_mineral Lithiowodginite
_space_group_IT_number 15
_symmetry_space_group_name_Hall '-C 2yc'
_symmetry_space_group_name_H-M 'C 1 2/c 1'
_cell_angle_alpha 90
_cell_angle_beta 91.108
_cell_angle_gamma 90
_cell_length_a 9.410
_cell_length_b 11.521
_cell_length_c 5.0506
_cell_formula_units_Z 4
_cell_volume 547.446
_database_code_amcsd 0018738
_exptl_crystal_density_diffrn 8.223
_cod_original_formula_sum 'Li Ta3 O8'
_cod_database_code 9016041

loop_
_space_group_symop_operation_xyz
x,y,z
1/2+x,1/2+y,z
x,-y,1/2+z
1/2+x,1/2-y,1/2+z
-x,y,1/2-z
1/2-x,1/2+y,1/2-z
-x,-y,-z
1/2-x,1/2-y,-z

loop_
_atom_site_label
_atom_site_fract_x
_atom_site_fract_y
_atom_site_fract_z
_atom_site_U_iso_or_equiv
Li 0.00000 0.84530 0.25000 0.01646
Ta1 0.24190 0.08680 0.24850 0.00355
Ta2 0.00000 0.33280 0.25000 0.00355
O1 0.35360 0.45120 0.43860 0.00393
O2 0.38430 0.17950 0.42460 0.00393
O3 0.13310 0.43640 0.08260 0.00393
O4 0.11780 0.19620 0.10620 0.00393

loop_
_cod_related_entry_id
_cod_related_entry_database
_cod_related_entry_code
1 AMCSD 0018738
